data_4503851
loop_
_publ_author_name
'Luo, Feng'
'Long, Gary J.'
'Che, Yun-xia'
'Zheng, Ji-min'

_publ_section_title
;
 Ln2(C2O4)(O2CCH2OH)4(Ln = Gd(III), Tb(III)): Unprecedented
 Interpenetrating 4,6-Connected Net Built on Unusual Rectangular and
 Distorted Hexagonal Lanthanide Nodes
;
_journal_issue 10
_journal_name_full 'Crystal Growth &amp; Design'
_journal_page_first 3511
_journal_paper_doi 10.1021/cg800640u
_journal_volume 8
_journal_year 2008
_chemical_formula_sum 'C10 H8 O16 Tb2'
_chemical_formula_weight 702.00
_chemical_name_systematic
; 
 ? 
;
_space_group_IT_number 133
_symmetry_cell_setting tetragonal
_symmetry_space_group_name_Hall '-P 4ac 2b'
_symmetry_space_group_name_H-M 'P 42/n b c :2'
_atom_sites_solution_hydrogens geom
_atom_sites_solution_primary direct
_atom_sites_solution_secondary difmap
_audit_creation_method SHELXL-97
_cell_angle_alpha 90.00
_cell_angle_beta 90.00
_cell_angle_gamma 90.00
_cell_formula_units_Z 4
_cell_length_a 11.4580(16)
_cell_length_b 11.4580(16)
_cell_length_c 12.781(3)
_cell_measurement_reflns_used 6122
_cell_measurement_temperature 294(2)
_cell_measurement_theta_max 27.47
_cell_measurement_theta_min 3.19
_cell_volume 1678.0(5)
_computing_cell_refinement 'RAXIS-RAPID Auto(Rigaku, 2004)'
_computing_data_collection 'RAXIS-RAPID Auto(Rigaku, 2004)'
_computing_data_reduction 'CrystalStructure(Rigaku/MSC, 2004)'
_computing_molecular_graphics 'SHELXL-97 (Sheldrick, 2001)'
_computing_publication_material 'SHELXL-97 (Sheldrick, 1997)'
_computing_structure_refinement 'SHELXL-97 (Sheldrick, 1997)'
_computing_structure_solution 'SHELXS-97 (Sheldrick, 1997)'
_diffrn_ambient_temperature 294(2)
_diffrn_measured_fraction_theta_full 0.999
_diffrn_measured_fraction_theta_max 0.999
_diffrn_measurement_device_type 'rigaku r-axis rapid IP area detector'
_diffrn_measurement_method '\w scans'
_diffrn_radiation_monochromator graphite
_diffrn_radiation_probe x-ray
_diffrn_radiation_type MoK\a
_diffrn_radiation_wavelength 0.71073
_diffrn_reflns_av_R_equivalents 0.0443
_diffrn_reflns_av_sigmaI/netI 0.0241
_diffrn_reflns_limit_h_max 14
_diffrn_reflns_limit_h_min -14
_diffrn_reflns_limit_k_max 14
_diffrn_reflns_limit_k_min -12
_diffrn_reflns_limit_l_max 16
_diffrn_reflns_limit_l_min -16
_diffrn_reflns_number 14684
_diffrn_reflns_theta_full 27.47
_diffrn_reflns_theta_max 27.47
_diffrn_reflns_theta_min 3.19
_diffrn_source 'rotating anode'
_exptl_absorpt_coefficient_mu 8.448
_exptl_absorpt_correction_T_max 0.4854
_exptl_absorpt_correction_T_min 0.2828
_exptl_absorpt_correction_type multi-scan
_exptl_crystal_colour Colorless
_exptl_crystal_density_diffrn 2.779
_exptl_crystal_density_method 'not measured'
_exptl_crystal_description Block
_exptl_crystal_F_000 1304
_exptl_crystal_size_max 0.20
_exptl_crystal_size_mid 0.15
_exptl_crystal_size_min 0.10
_refine_diff_density_max 3.286
_refine_diff_density_min -2.230
_refine_diff_density_rms 0.481
_refine_ls_extinction_coef 0.0009(2)
_refine_ls_extinction_expression Fc^*^=kFc[1+0.001xFc^2^\l^3^/sin(2\q)]^-1/4^
_refine_ls_extinction_method SHELXL
_refine_ls_goodness_of_fit_ref 1.228
_refine_ls_hydrogen_treatment refU
_refine_ls_matrix_type full
_refine_ls_number_parameters 66
_refine_ls_number_reflns 966
_refine_ls_number_restraints 4
_refine_ls_restrained_S_all 1.231
_refine_ls_R_factor_all 0.0999
_refine_ls_R_factor_gt 0.0763
_refine_ls_shift/su_max 0.002
_refine_ls_shift/su_mean 0.000
_refine_ls_structure_factor_coef Fsqd
_refine_ls_weighting_details 'calc w=1/[\s^2^(Fo^2^)+(0.0000P)^2^+197.6306P] where P=(Fo^2^+2Fc^2^)/3'
_refine_ls_weighting_scheme calc
_refine_ls_wR_factor_gt 0.1460
_refine_ls_wR_factor_ref 0.1569
_reflns_number_gt 647
_reflns_number_total 966
_reflns_threshold_expression >2sigma(I)
_cod_data_source_file cg800640u_si_002.cif
_cod_data_source_block shelxl
_cod_depositor_comments
;
The following automatic conversions were performed:

'_symmetry_cell_setting' value 'Tetragonal' changed to 'tetragonal'
according to /home/saulius/struct/CIF-dictionaries/cif_core.dic
dictionary named 'cif_core.dic' version 2.4.1 from
2010-06-29.

'_exptl_absorpt_correction_type' value 'Multi-scan'
changed to 'multi-scan' according to
/home/saulius/struct/CIF-dictionaries/cif_core.dic dictionary named
'cif_core.dic' version 2.4.1 from
2010-06-29.

'_refine_ls_hydrogen_treatment' value 'refu' changed to
'refU' according to
/home/saulius/struct/CIF-dictionaries/cif_core.dic dictionary named
'cif_core.dic' version 2.4.1 from 2010-06-29.

Automatic conversion script
Id: cif_fix_values 1715 2011-07-08 13:25:40Z adriana 
;
_cod_original_sg_symbol_H-M P4(2)/nbc
_cod_database_code 4503851

loop_
_symmetry_equiv_pos_as_xyz
'x, y, z'
'-x+1/2, -y+1/2, z'
'-y+1/2, x, z+1/2'
'y, -x+1/2, z+1/2'
'-x+1/2, y, -z'
'x, -y+1/2, -z'
'y, x, -z+1/2'
'-y+1/2, -x+1/2, -z+1/2'
'-x, -y, -z'
'x-1/2, y-1/2, -z'
'y-1/2, -x, -z-1/2'
'-y, x-1/2, -z-1/2'
'x-1/2, -y, z'
'-x, y-1/2, z'
'-y, -x, z-1/2'
'y-1/2, x-1/2, z-1/2'

loop_
_atom_site_label
_atom_site_type_symbol
_atom_site_fract_x
_atom_site_fract_y
_atom_site_fract_z
_atom_site_U_iso_or_equiv
_atom_site_adp_type
_atom_site_occupancy
_atom_site_symmetry_multiplicity
_atom_site_calc_flag
_atom_site_refinement_flags
C1 C 0.5643(17) 0.9004(14) 0.358(2) 0.038(5) Uani 1 1 d D
H1A H 0.5715 0.9363 0.2892 0.045 Uiso 1 1 calc R
H1B H 0.5014 0.9392 0.3947 0.045 Uiso 1 1 calc R
C2 C 0.5358(12) 0.7772(13) 0.3451(13) 0.036(5) Uani 1 1 d D
C3 C 0.1880(15) 0.7500 0.0000 0.014(4) Uani 1 2 d SD
O1 O 0.6673(14) 0.9152(11) 0.4123(13) 0.037(4) Uani 1 1 d .
O2 O 0.6023(16) 0.6997(12) 0.3872(13) 0.052(5) Uani 1 1 d D
O3 O 0.4420(9) 0.7509(15) 0.2938(9) 0.026(3) Uani 1 1 d D
O4 O 0.1322(9) 0.7404(11) 0.0903(7) 0.016(2) Uani 1 1 d D
Tb1 Tb 0.2500 0.7500 0.2500 0.0068(5) Uani 1 4 d S
Tb2 Tb 0.7500 0.7500 0.5000 0.0083(5) Uani 1 4 d S

loop_
_atom_site_aniso_label
_atom_site_aniso_U_11
_atom_site_aniso_U_22
_atom_site_aniso_U_33
_atom_site_aniso_U_23
_atom_site_aniso_U_13
_atom_site_aniso_U_12
C1 0.019(9) 0.038(12) 0.056(14) -0.010(11) 0.005(10) 0.001(9)
C2 0.030(11) 0.061(16) 0.018(8) -0.003(10) 0.013(8) 0.015(10)
C3 0.017(11) 0.019(10) 0.006(8) -0.014(9) 0.000 0.000
O1 0.044(9) 0.011(6) 0.056(10) -0.005(6) -0.010(8) -0.004(6)
O2 0.076(13) 0.028(8) 0.051(10) 0.007(7) -0.030(10) -0.014(8)
O3 0.011(5) 0.043(7) 0.024(5) -0.004(6) -0.009(5) -0.009(7)
O4 0.009(5) 0.029(6) 0.011(5) -0.016(5) -0.003(4) 0.010(5)
Tb1 0.0080(5) 0.0080(5) 0.0045(6) 0.000 0.000 0.000
Tb2 0.0058(7) 0.0102(7) 0.0090(7) 0.000 0.000 0.000

loop_
_atom_type_symbol
_atom_type_description
_atom_type_scat_dispersion_real
_atom_type_scat_dispersion_imag
_atom_type_scat_source
C C 0.0033 0.0016 'International Tables Vol C Tables 4.2.6.8 and 6.1.1.4'
H H 0.0000 0.0000 'International Tables Vol C Tables 4.2.6.8 and 6.1.1.4'
O O 0.0106 0.0060 'International Tables Vol C Tables 4.2.6.8 and 6.1.1.4'
Tb Tb -0.1723 4.1537 'International Tables Vol C Tables 4.2.6.8 and 6.1.1.4'

loop_
_geom_angle_atom_site_label_1
_geom_angle_atom_site_label_2
_geom_angle_atom_site_label_3
_geom_angle
_geom_angle_site_symmetry_1
_geom_angle_site_symmetry_3
O1 C1 C2 111.4(15) . .
O1 C1 H1A 109.3 . .
C2 C1 H1A 109.3 . .
O1 C1 H1B 109.3 . .
C2 C1 H1B 109.3 . .
H1A C1 H1B 108.0 . .
O2 C2 O3 122.9(16) . .
O2 C2 C1 119.3(14) . .
O3 C2 C1 117.8(15) . .
O4 C3 O4 122.2(16) 6_565 .
O4 C3 C3 118.9(8) 6_565 2_565
O4 C3 C3 118.9(8) . 2_565
C1 O1 Tb2 118.5(11) . .
C2 O2 Tb2 121.7(11) . .
C2 O3 Tb1 158.5(12) . .
C3 O4 Tb1 117.1(8) . .
O3 Tb1 O3 93.49(14) . 12_666
O3 Tb1 O3 151.5(6) . 2_565
O3 Tb1 O3 93.49(14) 12_666 2_565
O3 Tb1 O3 93.49(14) . 11_566
O3 Tb1 O3 151.5(6) 12_666 11_566
O3 Tb1 O3 93.49(14) 2_565 11_566
O3 Tb1 O4 80.5(5) . 11_566
O3 Tb1 O4 70.8(4) 12_666 11_566
O3 Tb1 O4 75.7(5) 2_565 11_566
O3 Tb1 O4 137.7(4) 11_566 11_566
O3 Tb1 O4 137.7(4) . .
O3 Tb1 O4 80.5(5) 12_666 .
O3 Tb1 O4 70.8(4) 2_565 .
O3 Tb1 O4 75.7(5) 11_566 .
O4 Tb1 O4 134.0(3) 11_566 .
O3 Tb1 O4 70.8(4) . 2_565
O3 Tb1 O4 75.7(5) 12_666 2_565
O3 Tb1 O4 137.7(4) 2_565 2_565
O3 Tb1 O4 80.5(5) 11_566 2_565
O4 Tb1 O4 134.0(3) 11_566 2_565
O4 Tb1 O4 67.1(4) . 2_565
O3 Tb1 O4 75.7(5) . 12_666
O3 Tb1 O4 137.7(4) 12_666 12_666
O3 Tb1 O4 80.5(5) 2_565 12_666
O3 Tb1 O4 70.8(4) 11_566 12_666
O4 Tb1 O4 67.1(4) 11_566 12_666
O4 Tb1 O4 134.0(3) . 12_666
O4 Tb1 O4 134.0(3) 2_565 12_666
O2 Tb2 O2 85.0(10) . 6_566
O2 Tb2 O2 151.0(7) . 5_656
O2 Tb2 O2 102.3(10) 6_566 5_656
O2 Tb2 O2 102.3(10) . 2_665
O2 Tb2 O2 151.0(7) 6_566 2_665
O2 Tb2 O2 85.0(10) 5_656 2_665
O2 Tb2 O1 141.6(5) . 5_656
O2 Tb2 O1 78.4(6) 6_566 5_656
O2 Tb2 O1 67.2(5) 5_656 5_656
O2 Tb2 O1 78.7(6) 2_665 5_656
O2 Tb2 O1 67.2(5) . .
O2 Tb2 O1 78.7(6) 6_566 .
O2 Tb2 O1 141.6(5) 5_656 .
O2 Tb2 O1 78.4(6) 2_665 .
O1 Tb2 O1 75.6(7) 5_656 .
O2 Tb2 O1 78.4(6) . 2_665
O2 Tb2 O1 141.6(5) 6_566 2_665
O2 Tb2 O1 78.7(6) 5_656 2_665
O2 Tb2 O1 67.2(5) 2_665 2_665
O1 Tb2 O1 133.4(7) 5_656 2_665
O1 Tb2 O1 124.2(7) . 2_665
O2 Tb2 O1 78.7(6) . 6_566
O2 Tb2 O1 67.2(5) 6_566 6_566
O2 Tb2 O1 78.4(6) 5_656 6_566
O2 Tb2 O1 141.6(5) 2_665 6_566
O1 Tb2 O1 124.2(7) 5_656 6_566
O1 Tb2 O1 133.4(7) . 6_566
O1 Tb2 O1 75.6(7) 2_665 6_566

loop_
_geom_bond_atom_site_label_1
_geom_bond_atom_site_label_2
_geom_bond_distance
_geom_bond_site_symmetry_2
C1 O1 1.38(3) .
C1 C2 1.458(10) .
C1 H1A 0.9700 .
C1 H1B 0.9700 .
C2 O2 1.287(9) .
C2 O3 1.295(9) .
C3 O4 1.324(8) 6_565
C3 O4 1.324(8) .
C3 C3 1.42(4) 2_565
O1 Tb2 2.395(14) .
O2 Tb2 2.297(15) .
O3 Tb1 2.270(10) .
O4 Tb1 2.450(9) .
Tb1 O3 2.270(10) 12_666
Tb1 O3 2.270(10) 2_565
Tb1 O3 2.270(10) 11_566
Tb1 O4 2.450(10) 11_566
Tb1 O4 2.450(10) 2_565
Tb1 O4 2.450(9) 12_666
Tb2 O2 2.297(15) 6_566
Tb2 O2 2.297(15) 5_656
Tb2 O2 2.297(15) 2_665
Tb2 O1 2.395(14) 5_656
Tb2 O1 2.395(14) 2_665
Tb2 O1 2.395(14) 6_566

loop_
_geom_torsion_atom_site_label_1
_geom_torsion_atom_site_label_2
_geom_torsion_atom_site_label_3
_geom_torsion_atom_site_label_4
_geom_torsion
_geom_torsion_site_symmetry_1
_geom_torsion_site_symmetry_4
O1 C1 C2 O2 3(3) . .
O1 C1 C2 O3 -179.0(16) . .
C2 C1 O1 Tb2 -12(2) . .
O3 C2 O2 Tb2 -169.7(13) . .
C1 C2 O2 Tb2 9(3) . .
O2 C2 O3 Tb1 123(3) . .
C1 C2 O3 Tb1 -55(4) . .
O4 C3 O4 Tb1 -172.0(9) 6_565 .
C3 C3 O4 Tb1 8.0(9) 2_565 .
C2 O3 Tb1 O3 65(3) . 12_666
C2 O3 Tb1 O3 -39(3) . 2_565
C2 O3 Tb1 O3 -142(3) . 11_566
C2 O3 Tb1 O4 -5(3) . 11_566
C2 O3 Tb1 O4 145(3) . .
C2 O3 Tb1 O4 139(4) . 2_565
C2 O3 Tb1 O4 -73(3) . 12_666
C3 O4 Tb1 O3 -9.2(13) . .
C3 O4 Tb1 O3 75.6(9) . 12_666
C3 O4 Tb1 O3 172.7(10) . 2_565
C3 O4 Tb1 O3 -88.4(9) . 11_566
C3 O4 Tb1 O4 127.0(4) . 11_566
C3 O4 Tb1 O4 -2.8(3) . 2_565
C3 O4 Tb1 O4 -132.6(3) . 12_666
C2 O2 Tb2 O2 69.2(16) . 6_566
C2 O2 Tb2 O2 175.6(17) . 5_656
C2 O2 Tb2 O2 -82.4(16) . 2_665
C2 O2 Tb2 O1 5(2) . 5_656
C2 O2 Tb2 O1 -10.6(15) . .
C2 O2 Tb2 O1 -145.7(17) . 2_665
C2 O2 Tb2 O1 136.9(17) . 6_566
C1 O1 Tb2 O2 11.9(14) . .
C1 O1 Tb2 O2 -77.4(15) . 6_566
C1 O1 Tb2 O2 -172.9(14) . 5_656
C1 O1 Tb2 O2 120.6(15) . 2_665
C1 O1 Tb2 O1 -158.2(18) . 5_656
C1 O1 Tb2 O1 68.7(14) . 2_665
C1 O1 Tb2 O1 -34.5(13) . 6_566
